data_7720108
loop_
_publ_author_name
'Kuzman, D.'
'Damjanovi&#x107;, V'
'Toplak, J.'
'Medak, G.'
'Halasz, I.'
'Hrenar, T.'
'Cindri&#x107;, M'
'Vrdoljak, V.'

_publ_section_title
;
 Synthesis, structural characterization and properties of a series of
 heteropolyoxomolybdates:
 [AlMo<sub>6</sub>(OH)<sub>6</sub>O<sub>18</sub>]<sup>3-</sup>,
 [GeMo<sub>12</sub>O<sub>40</sub>]<sup>4-</sup>,
 [GeMo<sub>6</sub>O<sub>22</sub>(Hmal)<sub>3</sub>]<sup>7-</sup>,
 [SiMo<sub>12</sub>O<sub>40</sub>]<sup>4-</sup>, and
 [TeMo<sub>6</sub>O<sub>24</sub>]<sup>6</sup>.
;
_journal_issue 8
_journal_name_full 'Dalton transactions (Cambridge, England : 2003)'
_journal_page_first 3442
_journal_page_last 3453
_journal_paper_doi 10.1039/d5dt03064a
_journal_volume 55
_journal_year 2026
_chemical_formula_moiety 'C4 H40 Co2 Mo8 N8 Na2 O42, 4(H2 O)'
_chemical_formula_sum 'C4 H48 Co2 Mo8 N8 Na2 O46'
_chemical_formula_weight 1875.86
_space_group_crystal_system monoclinic
_space_group_IT_number 14
_space_group_name_Hall '-P 2yn'
_space_group_name_H-M_alt 'P 1 21/n 1'
_atom_sites_solution_hydrogens mixed
_atom_sites_solution_primary dual
_audit_creation_date 2025-06-27
_audit_creation_method
;
Olex2 1.5
(compiled 2025.05.31 svn.r86d253d1 for OlexSys, GUI svn.r7254)
;
_audit_update_record
;
2025-12-10 deposited with the CCDC.	2026-01-20 downloaded from the CCDC.
;
_cell_angle_alpha 90
_cell_angle_beta 102.8930(10)
_cell_angle_gamma 90
_cell_formula_units_Z 2
_cell_length_a 11.03090(10)
_cell_length_b 19.19200(10)
_cell_length_c 11.10560(10)
_cell_measurement_reflns_used 58801
_cell_measurement_temperature 170.00(10)
_cell_measurement_theta_max 79.5640
_cell_measurement_theta_min 4.6070
_cell_volume 2291.84(3)
_computing_cell_refinement 'CrysAlisPro 1.171.44.114a (Rigaku OD, 2025)'
_computing_data_collection 'CrysAlisPro system (CCD 44.114a 64-bit (release 13-06-2025))'
_computing_data_reduction 'CrysAlisPro 1.171.44.114a (Rigaku OD, 2025)'
_computing_molecular_graphics 'Olex2 1.5 (Dolomanov et al., 2009)'
_computing_publication_material 'Olex2 1.5 (Dolomanov et al., 2009)'
_computing_structure_refinement 'SHELXL 2018/3 (Sheldrick, 2015)'
_computing_structure_solution 'SHELXT 2018/2 (Sheldrick, 2018)'
_diffrn_ambient_environment N~2~
_diffrn_ambient_temperature 170.00(10)
_diffrn_detector 'Hybrid Pixel Array Detector'
_diffrn_detector_area_resol_mean 10.0000
_diffrn_detector_type HyPix
_diffrn_measured_fraction_theta_full 0.989
_diffrn_measured_fraction_theta_max 0.986
_diffrn_measurement_details
;
List of Runs (angles in degrees, time in seconds):

  # Type    Start    End  Width  t~exp~   \w     \q     \k     \f   Frames
#--------------------------------------------------------------------------
  1  \w     88.00 116.00   0.50    0.07    --   47.94  66.00 133.59   56
  2  \w     30.00  77.00   0.50    0.07    --   47.94  66.00 133.59   94
  3  \w     31.00  67.00   0.50    0.07    --   47.94  66.00  67.03   72
  4  \w     31.00  64.00   0.50    0.07    --   47.94  63.00 101.31   66
  5  \w     31.00  58.00   0.50    0.07    --   47.94  65.00  52.97   54
  6  \w     33.00  61.00   0.50    0.07    --   47.94  63.00  28.28   56
  7  \w     30.00  64.00   0.50    0.07    --   47.94  65.00  -3.93   68
  8  \w     31.00  72.00   0.50    0.07    --   47.94  64.00 -32.53   82
  9  \w     85.00 118.00   0.50    0.07    --   47.94  63.00  28.28   66
 10  \w     84.00 110.00   0.50    0.07    --   47.94  60.00 -64.52   52
 11  \w     32.00  87.00   0.50    0.07    --   47.94  61.00 -98.18  110
 12  \w     32.00  66.00   0.50    0.07    --   47.94  60.00 -64.52   68
 13  \w     34.00  67.00   0.50    0.07    --   47.94  62.00-118.73   66
 14  \w     33.00  58.00   0.50    0.07    --   47.94  61.00-140.67   50
 15  \w     33.00  61.00   0.50    0.07    --   47.94  57.00-150.00   56
 16  \w     34.00  60.00   0.50    0.07    --   47.94  57.00-180.00   52
 17  \w     85.00 111.00   0.50    0.07    --   47.94  57.00-180.00   52
 18  \w     94.00 119.00   0.50    0.07    --   47.94  57.00-150.00   50
 19  \w     33.00  63.00   0.50    0.07    --   47.94  57.00 -30.00   60
 20  \w     35.00  84.00   0.50    0.07    --   47.94  15.00 -61.00   98
 21  \w    119.00 157.00   0.50    0.28    --  113.25 125.00 -90.00   76
 22  \w     97.00 173.00   0.50    0.28    --  113.25 125.00-180.00  152
 23  \w    102.00 160.00   0.50    0.28    --  113.25 125.00 -30.00  116
 24  \w    110.00 166.00   0.50    0.28    --  113.25 125.00 -60.00  112
 25  \w    110.00 178.00   0.50    0.28    --  113.25 125.00   0.00  136
 26  \w    102.00 167.00   0.50    0.28    --  113.25 125.00  30.00  130
 27  \w     95.00 166.00   0.50    0.28    --  113.25 125.00  60.00  142
 28  \w    104.00 175.00   0.50    0.28    --  113.25 125.00  90.00  142
 29  \w    133.00 159.00   0.50    0.28    --  113.25  77.00  30.00   52
 30  \w    143.00 178.00   0.50    0.28    --  113.25  77.00  60.00   70
 31  \w     91.00 117.00   0.50    0.28    --  113.25  77.00  60.00   52
 32  \w     91.00 117.00   0.50    0.28    --  113.25  77.00  30.00   52
 33  \w    148.00 174.00   0.50    0.28    --  113.25  77.00-150.00   52
 34  \w    141.00 173.00   0.50    0.28    --  113.25  77.00-120.00   64
 35  \w     91.00 124.00   0.50    0.28    --  113.25  77.00-150.00   66
 36  \w     92.00 117.00   0.50    0.28    --  113.25  77.00-120.00   50
 37  \w     91.00 146.00   0.50    0.28    --  113.25  77.00   0.00  110
 38  \w    123.00 151.00   0.50    0.28    --  113.25  77.00 -60.00   56
 39  \w     91.00 118.00   0.50    0.28    --  113.25  77.00 -60.00   54
 40  \w     91.00 124.00   0.50    0.28    --  113.25  77.00  90.00   66
 41  \w    143.00 169.00   0.50    0.28    --  113.25  77.00  90.00   52
 42  \w    152.00 177.00   0.50    0.28    --  113.25  77.00 120.00   50
 43  \w    143.00 169.00   0.50    0.28    --  113.25  77.00 150.00   52
 44  \w     91.00 125.00   0.50    0.28    --  113.25  77.00 150.00   68
 45  \w     91.00 125.00   0.50    0.28    --  113.25  77.00 120.00   68
 46  \w     97.00 129.00   0.50    0.28    --  113.25  61.00 150.00   64
 47  \w     93.00 157.00   0.50    0.28    --  113.25  77.00 -30.00  128
 48  \w    147.00 178.00   0.50    0.28    --  113.25  77.00 -90.00   62
 49  \w     91.00 163.00   0.50    0.28    --  113.25  77.00-180.00  144
 50  \w     91.00 118.00   0.50    0.28    --  113.25  77.00 -90.00   54
 51  \w     98.00 151.00   0.50    0.28    --  113.25  61.00 -30.00  106
 52  \w    144.00 169.00   0.50    0.28    --  113.25  61.00 -90.00   50
 53  \w    131.00 171.00   0.50    0.28    --  113.25  61.00 -60.00   80
 54  \w     97.00 131.00   0.50    0.28    --  113.25  61.00 -90.00   68
 55  \w    143.00 178.00   0.50    0.28    --  113.25  61.00   0.00   70
 56  \w     99.00 133.00   0.50    0.28    --  113.25  61.00  30.00   68
 57  \w     97.00 122.00   0.50    0.28    --  113.25  61.00  90.00   50
 58  \w     97.00 165.00   0.50    0.28    --  113.25  61.00 120.00  136
 59  \w     97.00 134.00   0.50    0.28    --  113.25  61.00   0.00   74
 60  \w     97.00 132.00   0.50    0.28    --  113.25  61.00  60.00   70
 61  \w     97.00 123.00   0.50    0.28    --  113.25  61.00 -60.00   52
 62  \w     97.00 157.00   0.50    0.28    --  113.25  61.00-120.00  120
 63  \w    136.00 161.00   0.50    0.28    --  113.25  61.00-150.00   50
 64  \w     99.00 133.00   0.50    0.28    --  113.25  61.00-150.00   68
 65  \w     99.00 169.00   0.50    0.28    --  113.25  61.00-180.00  140
 66  \w    104.00 158.00   0.50    0.28    --  113.25  45.00-180.00  108
 67  \w    131.00 157.00   0.50    0.28    --  113.25  45.00  30.00   52
 68  \w    114.00 140.00   0.50    0.28    --  113.25  45.00 150.00   52
 69  \w    142.00 168.00   0.50    0.28    --  113.25  45.00 150.00   52
 70  \w    104.00 144.00   0.50    0.28    --  113.25  45.00  90.00   80
 71  \w    102.00 147.00   0.50    0.28    --  113.25  45.00  60.00   90
 72  \w    137.00 165.00   0.50    0.28    --  113.25  30.00   0.00   56
 73  \w    109.00 135.00   0.50    0.28    --  113.25  30.00   0.00   52
 74  \w    102.00 128.00   0.50    0.28    --  113.25  21.00 -26.04   52
 75  \w    106.00 137.00   0.50    0.28    --  113.25  15.00 -61.00   62
 76  \w    142.00 168.00   0.50    0.28    --  113.25  15.00 -61.00   52
 77  \w    151.00 176.00   0.50    0.28    --  113.25  30.00-120.00   50
 78  \w    129.00 171.00   0.50    0.28    --  113.25  30.00 -90.00   84
 79  \w    110.00 135.00   0.50    0.28    --  113.25  30.00-120.00   50
 80  \w     67.00  93.00   0.50    0.28    --  113.25  -2.00-152.00   52
 81  \w     67.00 104.00   0.50    0.28    --  113.25 -77.00 -60.00   74
 82  \w     44.00  74.00   0.50    0.28    --  113.25 -77.00   0.00   60
 83  \w     42.00  67.00   0.50    0.28    --  113.25 -61.00 -30.00   50
 84  \w     58.00  95.00   0.50    0.28    --  113.25 -77.00  30.00   74
 85  \w     43.00  68.00   0.50    0.28    --  113.25 -61.00  60.00   50
 86  \w     42.00  98.00   0.50    0.28    --  113.25 -77.00  90.00  112
 87  \w     42.00  98.00   0.50    0.28    --  113.25 -77.00 120.00  112
 88  \w     43.00  68.00   0.50    0.28    --  113.25 -61.00 150.00   50
 89  \w    -25.00   0.00   0.50    0.07    --   47.94 -15.00 128.00   50
 90  \w    114.00 165.00   0.50    0.28    --  113.25  -2.00-152.00  102
 91  \w     45.00  73.00   0.50    0.28    --  113.25 -84.00-143.52   56
 92  \w     86.00 111.00   0.50    0.28    --  113.25-125.00-150.00   50
 93  \w     34.00  95.00   0.50    0.07    --   47.94-125.00 -60.00  122
 94  \w     44.00  69.00   0.50    0.28    --  113.25-125.00-150.00   50
 95  \w     85.00 111.00   0.50    0.28    --  113.25-125.00   0.00   52
 96  \w     81.00 110.00   0.50    0.28    --  113.25-125.00  30.00   58
 97  \w     42.00  67.00   0.50    0.28    --  113.25-125.00  30.00   50
 98  \w     52.00  77.00   0.50    0.28    --  113.25-125.00 120.00   50
 99  \w     84.00 110.00   0.50    0.28    --  113.25-125.00 120.00   52
100  \w     35.00  85.00   0.50    0.07    --   47.94-125.00  90.00  100
101  \w     47.00  78.00   0.50    0.28    --  113.25-125.00   0.00   62
102  \w     47.00  73.00   0.50    0.28    --  113.25-125.00  60.00   52
103  \w     86.00 111.00   0.50    0.28    --  113.25-125.00  60.00   50
104  \w     86.00 111.00   0.50    0.28    --  113.25-125.00 -60.00   50
105  \w     45.00 103.00   0.50    0.28    --  113.25-125.00-120.00  116
106  \w     47.00  77.00   0.50    0.28    --  113.25 -95.00-120.00   60
107  \w     43.00  81.00   0.50    0.28    --  113.25-125.00 -60.00   76
108  \w     68.00 106.00   0.50    0.28    --  113.25 -95.00  30.00   76
109  \w     43.00 108.00   0.50    0.28    --  113.25-106.00  49.05  130
110  \w     64.00 105.00   0.50    0.28    --  113.25 -95.00 120.00   82
111  \w     51.00  77.00   0.50    0.28    --  113.25-125.00 150.00   52
112  \w     86.00 111.00   0.50    0.28    --  113.25-125.00 150.00   50
113  \w     44.00  95.00   0.50    0.28    --  113.25 -95.00 -60.00  102
114  \w     42.00  72.00   0.50    0.28    --  113.25 -95.00-180.00   60
115  \w     78.00 105.00   0.50    0.28    --  113.25 -95.00-180.00   54
116  \w     63.00 105.00   0.50    0.28    --  113.25 -95.00-150.00   84
117  \w     92.00 118.00   0.50    0.28    --  113.25 -84.00-143.52   52
118  \w    107.00 133.00   0.50    0.28    --  113.25 -88.00 105.13   52
119  \w     42.00  68.00   0.50    0.28    --  113.25 -88.00 105.13   52
120  \w     43.00  69.00   0.50    0.28    --  113.25 -95.00  60.00   52
121  \w    -70.00  24.00   0.50    0.07    --  -47.94  77.00-180.00  188
122  \w    -22.00  18.00   0.50    0.07    --  -47.94  15.00 -61.00   80
123  \w    -25.00  28.00   0.50    0.07    --  -47.94  19.00  60.00  106
124  \w    -71.00 -19.00   0.50    0.28    --  -91.75  61.00 150.00  104
125  \w   -121.00 -76.00   0.50    0.07    --  -47.94 -15.00 128.00   90
126  \w    -75.00 -34.00   0.50    0.07    --  -47.94 -15.00 128.00   82
127  \w    -69.00 -35.00   0.50    0.07    --  -47.94 -19.00  30.00   68
128  \w   -122.00 -73.00   0.50    0.07    --  -47.94 -19.00  30.00   98
129  \w    -61.00 -35.00   0.50    0.07    --  -47.94 -38.00 -60.00   52
130  \w   -101.00 -73.00   0.50    0.28    --  -91.75 -67.00-131.84   56
131  \w    -99.00 -73.00   0.50    0.28    --  -91.75 -67.00-176.87   52
132  \w   -100.00 -74.00   0.50    0.28    --  -91.75 -67.00  76.16   52
133  \w    -99.00 -73.00   0.50    0.28    --  -91.75 -67.00  84.58   52
134  \w    -99.00 -73.00   0.50    0.28    --  -91.75 -67.00  97.16   52
135  \w    -99.00 -73.00   0.50    0.28    --  -91.75 -67.00 164.63   52
136  \w   -160.00-134.00   0.50    0.28    --  -91.75 -67.00  97.16   52
137  \w    -99.00 -73.00   0.50    0.28    --  -91.75 -67.00 -34.81   52
138  \w    -99.00 -73.00   0.50    0.28    --  -91.75 -67.00 -96.09   52
139  \w   -103.00 -73.00   0.50    0.28    --  -91.75 -66.00 -86.78   60
140  \w   -104.00 -73.00   0.50    0.28    --  -91.75 -67.00 -74.96   62
141  \w    -99.00 -74.00   0.50    0.28    --  -91.75 -66.00 -26.61   50
142  \w   -100.00 -74.00   0.50    0.28    --  -91.75 -66.00 -60.96   52
143  \w    -98.00 -73.00   0.50    0.28    --  -91.75 -67.00-113.10   50
144  \w    -98.00 -73.00   0.50    0.28    --  -91.75 -66.00-122.88   50
145  \w    -99.00 -74.00   0.50    0.28    --  -91.75 -65.00-145.52   50
146  \w    -98.00 -73.00   0.50    0.28    --  -91.75 -66.00-162.37   50
147  \w    -99.00 -74.00   0.50    0.28    --  -91.75 -64.00-158.43   50
148  \w   -100.00 -74.00   0.50    0.28    --  -91.75 -65.00  -3.71   52
149  \w   -102.00 -76.00   0.50    0.28    --  -91.75 -64.00   5.71   52
150  \w   -101.00 -74.00   0.50    0.28    --  -91.75 -64.00  14.22   54
151  \w   -101.00 -75.00   0.50    0.28    --  -91.75 -64.00  24.72   52
152  \w    -99.00 -74.00   0.50    0.28    --  -91.75 -64.00  52.89   50
153  \w   -101.00 -74.00   0.50    0.28    --  -91.75 -64.00 106.07   54
154  \w    -98.00 -73.00   0.50    0.28    --  -91.75 -66.00 142.28   50
155  \w   -100.00 -75.00   0.50    0.28    --  -91.75 -61.00 150.00   50
156  \w   -101.00 -75.00   0.50    0.28    --  -91.75 -63.00 165.94   52
157  \w    -99.00 -74.00   0.50    0.28    --  -91.75 -63.00 125.48   50
158  \w   -102.00 -76.00   0.50    0.28    --  -91.75 -61.00  38.82   52
159  \w   -102.00 -76.00   0.50    0.28    --  -91.75 -61.00  60.00   52
160  \w   -102.00 -76.00   0.50    0.28    --  -91.75 -61.00  30.00   52
161  \w   -109.00 -76.00   0.50    0.28    --  -91.75 -60.00 112.39   66
162  \w   -100.00 -74.00   0.50    0.28    --  -91.75 -63.00 -25.79   52
163  \w   -104.00 -77.00   0.50    0.28    --  -91.75 -55.00 -28.92   54
164  \w   -100.00 -74.00   0.50    0.28    --  -91.75 -63.00 -48.31   52
165  \w   -101.00 -75.00   0.50    0.28    --  -91.75 -61.00 -60.83   52
166  \w   -124.00 -98.00   0.50    0.28    --  -91.75 -15.00 128.00   52
;
_diffrn_measurement_device 'four-circle diffractometer'
_diffrn_measurement_device_type 'XtaLAB Synergy, Dualflex, HyPix'
_diffrn_measurement_method '\w scans'
_diffrn_orient_matrix_type 'CrysAlisPro convention (1999,Acta A55,543-557)'
_diffrn_orient_matrix_UB_11 -0.0701125000
_diffrn_orient_matrix_UB_12 0.0133471000
_diffrn_orient_matrix_UB_13 -0.1342773000
_diffrn_orient_matrix_UB_21 -0.1221972000
_diffrn_orient_matrix_UB_22 0.0089813000
_diffrn_orient_matrix_UB_23 0.0435890000
_diffrn_orient_matrix_UB_31 0.0259634000
_diffrn_orient_matrix_UB_32 0.0786610000
_diffrn_orient_matrix_UB_33 0.0178299000
_diffrn_radiation_monochromator mirror
_diffrn_radiation_probe x-ray
_diffrn_radiation_type 'Cu K\a'
_diffrn_radiation_wavelength 1.54184
_diffrn_reflns_av_R_equivalents 0.0647
_diffrn_reflns_av_unetI/netI 0.0191
_diffrn_reflns_Laue_measured_fraction_full 0.989
_diffrn_reflns_Laue_measured_fraction_max 0.986
_diffrn_reflns_limit_h_max 14
_diffrn_reflns_limit_h_min -14
_diffrn_reflns_limit_k_max 24
_diffrn_reflns_limit_k_min -20
_diffrn_reflns_limit_l_max 14
_diffrn_reflns_limit_l_min -14
_diffrn_reflns_number 85786
_diffrn_reflns_point_group_measured_fraction_full 0.989
_diffrn_reflns_point_group_measured_fraction_max 0.986
_diffrn_reflns_theta_full 67.684
_diffrn_reflns_theta_max 80.163
_diffrn_reflns_theta_min 4.690
_diffrn_source 'micro-focus sealed X-ray tube'
_diffrn_source_type 'PhotonJet (Cu) X-ray Source'
_exptl_absorpt_coefficient_mu 24.229
_exptl_absorpt_correction_T_max 1.00000
_exptl_absorpt_correction_T_min 0.29711
_exptl_absorpt_correction_type multi-scan
_exptl_absorpt_process_details
;
CrysAlisPro 1.171.44.114a (Rigaku Oxford Diffraction, 2025)
Empirical absorption correction using spherical harmonics,
implemented in SCALE3 ABSPACK scaling algorithm.
;
_exptl_crystal_colour pink
_exptl_crystal_colour_primary pink
_exptl_crystal_density_diffrn 2.718
_exptl_crystal_description prism
_exptl_crystal_F_000 1816
_exptl_crystal_size_max 0.08
_exptl_crystal_size_mid 0.06
_exptl_crystal_size_min 0.04
_refine_diff_density_max 1.863
_refine_diff_density_min -1.710
_refine_diff_density_rms 0.219
_refine_ls_extinction_method none
_refine_ls_goodness_of_fit_ref 1.191
_refine_ls_hydrogen_treatment constr
_refine_ls_matrix_type full
_refine_ls_number_parameters 326
_refine_ls_number_reflns 4940
_refine_ls_number_restraints 3
_refine_ls_restrained_S_all 1.193
_refine_ls_R_factor_all 0.0442
_refine_ls_R_factor_gt 0.0439
_refine_ls_shift/su_max 0.001
_refine_ls_shift/su_mean 0.000
_refine_ls_structure_factor_coef Fsqd
_refine_ls_weighting_details 'w=1/[\s^2^(Fo^2^)+50.4177P] where P=(Fo^2^+2Fc^2^)/3'
_refine_ls_weighting_scheme calc
_refine_ls_wR_factor_gt 0.0965
_refine_ls_wR_factor_ref 0.0966
_reflns_Friedel_coverage 0.000
_reflns_number_gt 4901
_reflns_number_total 4940
_reflns_threshold_expression 'I > 2\s(I)'
_cod_data_source_file d5dt03064a2.cif
_cod_data_source_block exp_8305
_cod_depositor_comments 'Adding full bibliography for 7720101--7720111.cif.'
_cod_database_code 7720108
_shelx_shelxl_version_number 2018/3
_chemical_oxdiff_formula 'Mo Co Al C N O'
_shelx_space_group_comment
;
The symmetry employed for this shelxl refinement is uniquely defined
by the following loop, which should always be used as a source of
symmetry information in preference to the above space-group names.
They are only intended as comments.
;
_shelx_estimated_absorpt_t_max 0.444
_shelx_estimated_absorpt_t_min 0.247
_diffrn_oxdiff_digest_od_ed
;

;
_diffrn_oxdiff_measurement_exp_name exp_8305.par
_olex2_refinement_description
;
1. Fixed Uiso
 At 1.2 times of:
  All N(H,H,H) groups
 At 1.5 times of:
  All O(H,H) groups
2. Restrained distances
 O21_$1-H20A
 2.004 with sigma of 0.01
 H20B-O22_$2
 1.986 with sigma of 0.01
 Mo4-H13A \\sim Mo4-H13B
 with sigma of 0.02
3. Uiso/Uaniso restraints and constraints
Uanis(O20) = Uanis(O19)
4.a Free rotating group:
 O13(H13A,H13B), O23(H23A,H23B), O22(H22A,H22B)
4.b Rotating group:
 O21(H21A,H21B), O19(H19A,H19B), O20(H20A,H20B)
4.c Idealised Me refined as rotating group:
 N1(H1A,H1B,H1C), N3(H3A,H3B,H3C), N4(H4A,H4B,H4C), N2(H2A,H2B,H2C)
;
_olex2_submission_special_instructions 'No special instructions were received'
_oxdiff_exptl_absorpt_empirical_details
;
Empirical correction (ABSPACK) includes:
- Absorption correction using spherical harmonics
- Frame scaling
- Detector area scaling
;
_oxdiff_exptl_absorpt_empirical_full_max 2.260
_oxdiff_exptl_absorpt_empirical_full_min 0.536

loop_
_space_group_symop_operation_xyz
'x, y, z'
'-x+1/2, y+1/2, -z+1/2'
'-x, -y, -z'
'x-1/2, -y-1/2, z-1/2'

loop_
_atom_site_label
_atom_site_type_symbol
_atom_site_fract_x
_atom_site_fract_y
_atom_site_fract_z
_atom_site_U_iso_or_equiv
_atom_site_adp_type
_atom_site_occupancy
_atom_site_site_symmetry_order
_atom_site_calc_flag
_atom_site_refinement_flags_posn
_atom_site_refinement_flags_adp
_atom_site_refinement_flags_occupancy
_atom_site_disorder_assembly
_atom_site_disorder_group
Mo1 Mo 0.59754(4) 0.56729(2) 0.55982(4) 0.00545(11) Uani 1 1 d . . . . .
Mo4 Mo 0.19261(5) 0.54640(3) 0.27698(5) 0.00762(12) Uani 1 1 d D . . . .
Mo2 Mo 0.69161(5) 0.45815(3) 0.36930(4) 0.00733(12) Uani 1 1 d . . . . .
Mo3 Mo 0.45467(5) 0.53241(3) 0.19596(4) 0.00769(12) Uani 1 1 d . . . . .
Co1 Co 0.31975(10) 0.82000(6) 0.50625(10) 0.0081(2) Uani 1 1 d . . . . .
Na1 Na 0.7293(4) 0.7596(2) 0.5243(3) 0.0344(8) Uani 1 1 d . . . . .
O1 O 0.6673(4) 0.5409(2) 0.7255(4) 0.0065(8) Uani 1 1 d . . . . .
O7 O 0.5351(4) 0.5253(2) 0.3989(4) 0.0074(8) Uani 1 1 d . . . . .
O3 O 0.7233(4) 0.4811(2) 0.5446(4) 0.0084(9) Uani 1 1 d . . . . .
O6 O 0.5664(4) 0.4548(2) 0.2170(4) 0.0098(9) Uani 1 1 d . . . . .
O2 O 0.4631(4) 0.6119(2) 0.5744(4) 0.0093(9) Uani 1 1 d . . . . .
O8 O 0.5504(5) 0.5991(3) 0.1778(5) 0.0150(10) Uani 1 1 d . . . . .
O13 O 0.0684(5) 0.4673(3) 0.3160(5) 0.0161(10) Uani 1 1 d G . . . .
H13A H -0.003018 0.454984 0.270096 0.024 Uiso 1 1 d DG U . . .
H13B H 0.075754 0.442365 0.382710 0.024 Uiso 1 1 d DG U . . .
O12 O 0.1199(4) 0.5266(3) 0.1252(4) 0.0138(10) Uani 1 1 d . . . . .
O14 O 0.6938(5) 0.6310(3) 0.5305(4) 0.0139(10) Uani 1 1 d . . . . .
O9 O 0.3311(4) 0.5930(2) 0.2525(4) 0.0103(9) Uani 1 1 d . . . . .
O15 O 0.4930(4) 0.7963(3) 0.5475(5) 0.0146(10) Uani 1 1 d . . . . .
O11 O 0.1061(4) 0.6122(3) 0.3173(4) 0.0133(10) Uani 1 1 d . . . . .
O16 O 0.3180(5) 0.7882(3) 0.6694(4) 0.0144(10) Uani 1 1 d . . . . .
O10 O 0.3688(5) 0.5134(3) 0.0507(4) 0.0141(10) Uani 1 1 d . . . . .
O17 O 0.6333(5) 0.7472(3) 0.6989(5) 0.0174(11) Uani 1 1 d . . . . .
O4 O 0.7832(5) 0.5207(3) 0.3247(4) 0.0155(10) Uani 1 1 d . . . . .
O5 O 0.7725(5) 0.3819(3) 0.3696(5) 0.0165(10) Uani 1 1 d . . . . .
O21 O 0.6381(6) 0.7287(3) 0.3107(5) 0.0296(13) Uani 1 1 d . . . . .
H21A H 0.691564 0.737199 0.265240 0.044 Uiso 1 1 d R U . . .
H21B H 0.626686 0.683692 0.304904 0.044 Uiso 1 1 d R U . . .
O19 O 0.8082(6) 0.8548(3) 0.4312(6) 0.0305(10) Uani 1 1 d . . . . .
H19A H 0.860794 0.839745 0.389193 0.046 Uiso 1 1 d R U . . .
H19B H 0.852618 0.881039 0.488482 0.046 Uiso 1 1 d R U . . .
O23 O -0.0849(5) 0.4177(3) 0.1213(5) 0.0231(12) Uani 1 1 d G . . . .
H23A H -0.148610 0.390838 0.120793 0.035 Uiso 1 1 d G U . . .
H23B H -0.090194 0.427803 0.043889 0.035 Uiso 1 1 d G U . . .
N1 N 0.2825(6) 0.7251(3) 0.4461(6) 0.0159(12) Uani 1 1 d . . . . .
H1A H 0.224727 0.726301 0.373411 0.019 Uiso 1 1 calc R U . . .
H1B H 0.252250 0.700319 0.502712 0.019 Uiso 1 1 calc R U . . .
H1C H 0.353173 0.704586 0.433966 0.019 Uiso 1 1 calc R U . . .
O22 O 0.0524(6) 0.3933(3) 0.5132(5) 0.0267(13) Uani 1 1 d G . . . .
H22A H 0.109994 0.412714 0.569519 0.040 Uiso 1 1 d G U . . .
H22B H -0.012305 0.384672 0.543531 0.040 Uiso 1 1 d G U . . .
N3 N 0.1442(5) 0.8435(3) 0.4676(6) 0.0160(12) Uani 1 1 d . . . . .
H3A H 0.101173 0.810752 0.416002 0.019 Uiso 1 1 calc R U . . .
H3B H 0.133267 0.885951 0.430258 0.019 Uiso 1 1 calc R U . . .
H3C H 0.115930 0.844843 0.538560 0.019 Uiso 1 1 calc R U . . .
N4 N 0.3539(6) 0.9145(3) 0.5724(5) 0.0144(12) Uani 1 1 d . . . . .
H4A H 0.319063 0.946131 0.513729 0.017 Uiso 1 1 calc R U . . .
H4B H 0.437509 0.921470 0.594167 0.017 Uiso 1 1 calc R U . . .
H4C H 0.320827 0.919818 0.639953 0.017 Uiso 1 1 calc R U . . .
O18 O 0.4460(5) 0.7395(3) 0.8314(5) 0.0243(12) Uani 1 1 d . . . . .
N2 N 0.3378(6) 0.8497(3) 0.3448(5) 0.0150(12) Uani 1 1 d . . . . .
H2A H 0.325980 0.812597 0.292367 0.018 Uiso 1 1 calc R U . . .
H2B H 0.415483 0.867249 0.350605 0.018 Uiso 1 1 calc R U . . .
H2C H 0.280330 0.883125 0.315354 0.018 Uiso 1 1 calc R U . . .
C1 C 0.5283(7) 0.7697(3) 0.6549(6) 0.0131(13) Uani 1 1 d . . . . .
O20 O 0.9236(6) 0.7233(3) 0.6365(6) 0.0305(10) Uani 1 1 d . . . . .
H20A H 0.987543 0.762256 0.665889 0.046 Uiso 1 1 d DR U . . .
H20B H 0.977701 0.694074 0.589872 0.046 Uiso 1 1 d DR U . . .
C2 C 0.4252(7) 0.7645(4) 0.7270(6) 0.0151(14) Uani 1 1 d . . . . .

loop_
_atom_site_aniso_label
_atom_site_aniso_U_11
_atom_site_aniso_U_22
_atom_site_aniso_U_33
_atom_site_aniso_U_23
_atom_site_aniso_U_13
_atom_site_aniso_U_12
Mo1 0.0072(2) 0.0031(2) 0.0054(2) -0.00024(16) 0.00000(17) -0.00062(17)
Mo4 0.0089(2) 0.0062(2) 0.0068(2) 0.00027(17) -0.00030(17) 0.00179(18)
Mo2 0.0080(2) 0.0078(2) 0.0064(2) -0.00040(17) 0.00196(17) 0.00090(18)
Mo3 0.0097(2) 0.0073(2) 0.0058(2) 0.00160(17) 0.00112(17) -0.00071(18)
Co1 0.0098(5) 0.0052(5) 0.0077(5) 0.0008(4) -0.0017(4) 0.0002(4)
Na1 0.042(2) 0.0316(19) 0.0299(18) 0.0041(15) 0.0086(16) -0.0048(16)
O1 0.008(2) 0.007(2) 0.0036(19) 0.0025(16) 0.0001(16) -0.0008(16)
O7 0.008(2) 0.008(2) 0.0048(19) 0.0014(16) -0.0005(16) 0.0020(16)
O3 0.010(2) 0.007(2) 0.008(2) -0.0021(16) 0.0006(17) 0.0031(17)
O6 0.011(2) 0.012(2) 0.005(2) -0.0007(17) -0.0005(17) 0.0035(17)
O2 0.012(2) 0.006(2) 0.010(2) -0.0011(17) 0.0007(17) -0.0023(17)
O8 0.015(2) 0.014(2) 0.018(2) 0.0051(19) 0.0068(19) 0.0002(19)
O13 0.017(2) 0.015(2) 0.016(2) 0.002(2) 0.0019(19) -0.008(2)
O12 0.014(2) 0.016(2) 0.011(2) -0.0008(18) 0.0000(18) -0.0010(19)
O14 0.016(2) 0.012(2) 0.014(2) 0.0023(19) 0.0041(19) 0.0009(19)
O9 0.014(2) 0.004(2) 0.013(2) 0.0019(17) 0.0033(18) 0.0039(17)
O15 0.012(2) 0.014(2) 0.016(2) 0.0045(19) -0.0009(19) 0.0032(19)
O11 0.013(2) 0.012(2) 0.015(2) 0.0020(18) 0.0024(19) 0.0020(18)
O16 0.016(2) 0.016(2) 0.011(2) 0.0038(19) 0.0016(19) 0.0009(19)
O10 0.018(2) 0.017(2) 0.007(2) -0.0008(18) 0.0009(18) 0.000(2)
O17 0.013(2) 0.017(3) 0.018(3) -0.005(2) -0.004(2) 0.004(2)
O4 0.018(2) 0.018(3) 0.012(2) -0.0003(19) 0.0059(19) -0.001(2)
O5 0.018(2) 0.016(3) 0.016(2) -0.004(2) 0.006(2) 0.004(2)
O21 0.033(3) 0.025(3) 0.033(3) 0.003(3) 0.012(3) -0.005(3)
O19 0.031(2) 0.027(2) 0.033(2) -0.0017(18) 0.0054(19) -0.0031(18)
O23 0.023(3) 0.024(3) 0.021(3) 0.003(2) 0.001(2) -0.007(2)
N1 0.020(3) 0.011(3) 0.013(3) -0.004(2) -0.004(2) 0.000(2)
O22 0.023(3) 0.037(3) 0.023(3) 0.003(3) 0.010(2) -0.009(3)
N3 0.011(3) 0.019(3) 0.017(3) -0.004(2) 0.001(2) 0.002(2)
N4 0.018(3) 0.010(3) 0.012(3) -0.001(2) -0.002(2) -0.003(2)
O18 0.024(3) 0.030(3) 0.018(3) 0.012(2) 0.003(2) 0.000(2)
N2 0.016(3) 0.016(3) 0.013(3) 0.005(2) 0.003(2) 0.004(2)
C1 0.019(3) 0.006(3) 0.012(3) -0.004(2) -0.002(3) 0.000(3)
O20 0.031(2) 0.027(2) 0.033(2) -0.0017(18) 0.0054(19) -0.0031(18)
C2 0.019(3) 0.012(3) 0.011(3) 0.001(3) -0.005(3) -0.001(3)

loop_
_atom_type_symbol
_atom_type_description
_atom_type_scat_dispersion_real
_atom_type_scat_dispersion_imag
_atom_type_scat_source
C C 0.0181 0.0091 'International Tables Vol C Tables 4.2.6.8 and 6.1.1.4'
H H 0.0000 0.0000 'International Tables Vol C Tables 4.2.6.8 and 6.1.1.4'
Co Co -2.3653 3.6143 'International Tables Vol C Tables 4.2.6.8 and 6.1.1.4'
Mo Mo -0.0483 2.7339 'International Tables Vol C Tables 4.2.6.8 and 6.1.1.4'
N N 0.0311 0.0180 'International Tables Vol C Tables 4.2.6.8 and 6.1.1.4'
Na Na 0.1353 0.1239 'International Tables Vol C Tables 4.2.6.8 and 6.1.1.4'
O O 0.0492 0.0322 'International Tables Vol C Tables 4.2.6.8 and 6.1.1.4'

loop_
_geom_angle_atom_site_label_1
_geom_angle_atom_site_label_2
_geom_angle_atom_site_label_3
_geom_angle
_geom_angle_site_symmetry_1
_geom_angle_site_symmetry_3
_geom_angle_publ_flag
O1 Mo1 O7 139.96(19) . . ?
O1 Mo1 O7 75.55(17) . 3_666 ?
O1 Mo1 O3 75.30(18) . . ?
O7 Mo1 O7 76.33(18) . 3_666 ?
O7 Mo1 O3 73.51(17) . . ?
O3 Mo1 O7 83.07(16) . 3_666 ?
O2 Mo1 O1 102.1(2) . . ?
O2 Mo1 O7 98.9(2) . . ?
O2 Mo1 O7 77.30(18) . 3_666 ?
O2 Mo1 O3 160.18(19) . . ?
O14 Mo1 O1 104.0(2) . . ?
O14 Mo1 O7 178.6(2) . 3_666 ?
O14 Mo1 O7 103.4(2) . . ?
O14 Mo1 O3 95.5(2) . . ?
O14 Mo1 O2 104.1(2) . . ?
O3 Mo4 O1 70.31(16) 3_666 3_666 ?
O3 Mo4 O13 78.24(19) 3_666 . ?
O13 Mo4 O1 87.03(18) . 3_666 ?
O12 Mo4 O1 89.7(2) . 3_666 ?
O12 Mo4 O3 152.5(2) . 3_666 ?
O12 Mo4 O13 82.2(2) . . ?
O12 Mo4 O9 100.5(2) . . ?
O9 Mo4 O1 76.61(18) . 3_666 ?
O9 Mo4 O3 93.19(19) . 3_666 ?
O9 Mo4 O13 163.4(2) . . ?
O11 Mo4 O1 165.5(2) . 3_666 ?
O11 Mo4 O3 95.5(2) . 3_666 ?
O11 Mo4 O13 92.9(2) . . ?
O11 Mo4 O12 104.7(2) . . ?
O11 Mo4 O9 102.2(2) . . ?
O7 Mo2 Mo3 44.02(11) . . ?
O7 Mo2 O2 70.29(16) . 3_666 ?
O3 Mo2 Mo3 116.01(13) . . ?
O3 Mo2 O7 72.27(17) . . ?
O3 Mo2 O2 81.00(17) . 3_666 ?
O6 Mo2 Mo3 33.16(14) . . ?
O6 Mo2 O7 73.93(17) . . ?
O6 Mo2 O3 144.65(19) . . ?
O6 Mo2 O2 78.20(18) . 3_666 ?
O2 Mo2 Mo3 82.64(11) 3_666 . ?
O4 Mo2 Mo3 88.24(17) . . ?
O4 Mo2 O7 99.4(2) . . ?
O4 Mo2 O3 98.3(2) . . ?
O4 Mo2 O6 97.0(2) . . ?
O4 Mo2 O2 169.4(2) . 3_666 ?
O4 Mo2 O5 105.0(2) . . ?
O5 Mo2 Mo3 137.20(17) . . ?
O5 Mo2 O7 155.6(2) . . ?
O5 Mo2 O3 102.3(2) . . ?
O5 Mo2 O6 104.1(2) . . ?
O5 Mo2 O2 85.4(2) . 3_666 ?
O1 Mo3 Mo2 88.13(11) 3_666 . ?
O7 Mo3 Mo2 44.08(11) . . ?
O7 Mo3 O1 73.06(16) . 3_666 ?
O6 Mo3 Mo2 33.49(13) . . ?
O6 Mo3 O1 83.74(18) . 3_666 ?
O6 Mo3 O7 74.30(17) . . ?
O6 Mo3 O9 151.76(19) . . ?
O8 Mo3 Mo2 87.78(17) . . ?
O8 Mo3 O1 163.1(2) . 3_666 ?
O8 Mo3 O7 92.7(2) . . ?
O8 Mo3 O6 101.5(2) . . ?
O8 Mo3 O9 94.8(2) . . ?
O8 Mo3 O10 106.0(2) . . ?
O9 Mo3 Mo2 126.23(13) . . ?
O9 Mo3 O1 74.53(18) . 3_666 ?
O9 Mo3 O7 82.16(18) . . ?
O10 Mo3 Mo2 132.26(17) . . ?
O10 Mo3 O1 88.8(2) . 3_666 ?
O10 Mo3 O7 161.1(2) . . ?
O10 Mo3 O6 98.9(2) . . ?
O10 Mo3 O9 98.5(2) . . ?
O15 Co1 N1 89.0(2) . . ?
O15 Co1 N3 178.9(3) . . ?
O15 Co1 N4 91.8(2) . . ?
O15 Co1 N2 89.3(2) . . ?
O16 Co1 O15 85.3(2) . . ?
O16 Co1 N1 88.9(2) . . ?
O16 Co1 N3 93.6(2) . . ?
O16 Co1 N4 89.0(2) . . ?
O16 Co1 N2 174.7(2) . . ?
N1 Co1 N4 177.6(3) . . ?
N3 Co1 N1 91.0(3) . . ?
N3 Co1 N4 88.1(3) . . ?
N2 Co1 N1 90.8(3) . . ?
N2 Co1 N3 91.8(3) . . ?
N2 Co1 N4 91.4(3) . . ?
O14 Na1 O15 95.3(2) . . ?
O14 Na1 C1 84.9(2) . . ?
O15 Na1 C1 25.79(17) . . ?
O17 Na1 O14 77.4(2) . . ?
O17 Na1 O15 50.26(17) . . ?
O17 Na1 O21 126.7(2) . . ?
O17 Na1 C1 24.50(19) . . ?
O21 Na1 O14 75.7(2) . . ?
O21 Na1 O15 87.7(2) . . ?
O21 Na1 C1 107.8(2) . . ?
O19 Na1 O14 148.4(3) . . ?
O19 Na1 O15 106.9(2) . . ?
O19 Na1 O17 134.2(3) . . ?
O19 Na1 O21 82.8(2) . . ?
O19 Na1 C1 124.2(3) . . ?
O20 Na1 O14 79.8(2) . . ?
O20 Na1 O15 143.0(2) . . ?
O20 Na1 O17 93.3(2) . . ?
O20 Na1 O21 125.4(3) . . ?
O20 Na1 O19 94.6(3) . . ?
O20 Na1 C1 117.7(2) . . ?
Mo1 O1 Mo4 108.2(2) . 3_666 ?
Mo1 O1 Mo3 113.2(2) . 3_666 ?
Mo3 O1 Mo4 90.63(16) 3_666 3_666 ?
Mo1 O7 Mo1 103.67(18) . 3_666 ?
Mo1 O7 Mo2 104.33(19) . . ?
Mo1 O7 Mo3 152.0(2) . . ?
Mo2 O7 Mo1 97.13(17) . 3_666 ?
Mo3 O7 Mo1 96.63(16) . 3_666 ?
Mo3 O7 Mo2 91.89(16) . . ?
Mo4 O3 Mo1 106.06(19) 3_666 . ?
Mo2 O3 Mo1 105.8(2) . . ?
Mo2 O3 Mo4 147.6(2) . 3_666 ?
Mo3 O6 Mo2 113.4(2) . . ?
Mo1 O2 Mo2 115.0(2) . 3_666 ?
Mo4 O13 H13A 127.4 . . ?
Mo4 O13 H13B 128.0 . . ?
H13A O13 H13B 104.5 . . ?
Mo1 O14 Na1 145.5(3) . . ?
Mo4 O9 Mo3 114.2(2) . . ?
Co1 O15 Na1 161.3(3) . . ?
C1 O15 Co1 113.5(5) . . ?
C1 O15 Na1 83.5(4) . . ?
C2 O16 Co1 112.2(5) . . ?
C1 O17 Na1 100.9(5) . . ?
Na1 O21 H21A 109.4 . . ?
Na1 O21 H21B 109.5 . . ?
H21A O21 H21B 104.3 . . ?
Na1 O19 H19A 109.5 . . ?
Na1 O19 H19B 109.3 . . ?
H19A O19 H19B 104.4 . . ?
H23A O23 H23B 104.5 . . ?
Co1 N1 H1A 109.5 . . ?
Co1 N1 H1B 109.5 . . ?
Co1 N1 H1C 109.5 . . ?
H1A N1 H1B 109.5 . . ?
H1A N1 H1C 109.5 . . ?
H1B N1 H1C 109.5 . . ?
H22A O22 H22B 109.5 . . ?
Co1 N3 H3A 109.5 . . ?
Co1 N3 H3B 109.5 . . ?
Co1 N3 H3C 109.5 . . ?
H3A N3 H3B 109.5 . . ?
H3A N3 H3C 109.5 . . ?
H3B N3 H3C 109.5 . . ?
Co1 N4 H4A 109.5 . . ?
Co1 N4 H4B 109.5 . . ?
Co1 N4 H4C 109.5 . . ?
H4A N4 H4B 109.5 . . ?
H4A N4 H4C 109.5 . . ?
H4B N4 H4C 109.5 . . ?
Co1 N2 H2A 109.5 . . ?
Co1 N2 H2B 109.5 . . ?
Co1 N2 H2C 109.5 . . ?
H2A N2 H2B 109.5 . . ?
H2A N2 H2C 109.5 . . ?
H2B N2 H2C 109.5 . . ?
O15 C1 Na1 70.7(4) . . ?
O15 C1 C2 114.0(6) . . ?
O17 C1 Na1 54.6(4) . . ?
O17 C1 O15 125.2(7) . . ?
O17 C1 C2 120.8(6) . . ?
C2 C1 Na1 172.3(5) . . ?
Na1 O20 H20A 115.9 . . ?
Na1 O20 H20B 117.2 . . ?
H20A O20 H20B 96.9 . . ?
O16 C2 C1 114.9(6) . . ?
O18 C2 O16 124.2(7) . . ?
O18 C2 C1 120.9(7) . . ?

loop_
_geom_bond_atom_site_label_1
_geom_bond_atom_site_label_2
_geom_bond_distance
_geom_bond_site_symmetry_2
_geom_bond_publ_flag
Mo1 O1 1.898(4) . ?
Mo1 O7 1.941(4) . ?
Mo1 O7 2.411(5) 3_666 ?
Mo1 O3 2.189(4) . ?
Mo1 O2 1.751(5) . ?
Mo1 O14 1.698(5) . ?
Mo4 O1 2.283(4) 3_666 ?
Mo4 O3 2.060(4) 3_666 ?
Mo4 O13 2.153(5) . ?
Mo4 O12 1.740(5) . ?
Mo4 O9 1.842(5) . ?
Mo4 O11 1.703(5) . ?
Mo2 Mo3 3.2130(7) . ?
Mo2 O7 2.237(4) . ?
Mo2 O3 1.951(4) . ?
Mo2 O6 1.931(4) . ?
Mo2 O2 2.363(5) 3_666 ?
Mo2 O4 1.712(5) . ?
Mo2 O5 1.713(5) . ?
Mo3 O1 2.252(4) 3_666 ?
Mo3 O7 2.234(4) . ?
Mo3 O6 1.914(5) . ?
Mo3 O8 1.700(5) . ?
Mo3 O9 1.997(5) . ?
Mo3 O10 1.718(5) . ?
Co1 O15 1.918(5) . ?
Co1 O16 1.915(5) . ?
Co1 N1 1.951(6) . ?
Co1 N3 1.941(6) . ?
Co1 N4 1.962(6) . ?
Co1 N2 1.934(6) . ?
Na1 O14 2.501(6) . ?
Na1 O15 2.768(6) . ?
Na1 O17 2.420(7) . ?
Na1 O21 2.434(7) . ?
Na1 O19 2.359(7) . ?
Na1 C1 2.914(8) . ?
Na1 O20 2.331(7) . ?
O13 H13A 0.8700 . ?
O13 H13B 0.8700 . ?
O15 C1 1.276(9) . ?
O16 C2 1.296(9) . ?
O17 C1 1.231(9) . ?
O21 H21A 0.8733 . ?
O21 H21B 0.8729 . ?
O19 H19A 0.8711 . ?
O19 H19B 0.8717 . ?
O23 H23A 0.8699 . ?
O23 H23B 0.8702 . ?
N1 H1A 0.9100 . ?
N1 H1B 0.9100 . ?
N1 H1C 0.9100 . ?
O22 H22A 0.8699 . ?
O22 H22B 0.8701 . ?
N3 H3A 0.9100 . ?
N3 H3B 0.9100 . ?
N3 H3C 0.9100 . ?
N4 H4A 0.9100 . ?
N4 H4B 0.9100 . ?
N4 H4C 0.9100 . ?
O18 C2 1.228(9) . ?
N2 H2A 0.9100 . ?
N2 H2B 0.9100 . ?
N2 H2C 0.9100 . ?
C1 C2 1.533(10) . ?
O20 H20A 1.0294 . ?
O20 H20B 1.0386 . ?

loop_
_geom_torsion_atom_site_label_1
_geom_torsion_atom_site_label_2
_geom_torsion_atom_site_label_3
_geom_torsion_atom_site_label_4
_geom_torsion
_geom_torsion_site_symmetry_1
_geom_torsion_site_symmetry_2
_geom_torsion_site_symmetry_3
_geom_torsion_site_symmetry_4
_geom_torsion_publ_flag
Co1 O15 C1 Na1 171.9(4) . . . . ?
Co1 O15 C1 O17 176.0(6) . . . . ?
Co1 O15 C1 C2 -1.5(7) . . . . ?
Co1 O16 C2 O18 -177.8(6) . . . . ?
Co1 O16 C2 C1 2.2(7) . . . . ?
Na1 O15 C1 O17 4.1(7) . . . . ?
Na1 O15 C1 C2 -173.4(5) . . . . ?
Na1 O17 C1 O15 -4.7(8) . . . . ?
Na1 O17 C1 C2 172.6(5) . . . . ?
O1 Mo1 O2 Mo2 -67.7(2) . . . 3_666 ?
O1 Mo1 O14 Na1 -96.1(5) . . . . ?
O1 Mo4 O9 Mo3 17.2(2) 3_666 . . . ?
O7 Mo1 O1 Mo4 42.1(4) . . . 3_666 ?
O7 Mo1 O1 Mo4 88.8(2) 3_666 . . 3_666 ?
O7 Mo1 O1 Mo3 -56.7(4) . . . 3_666 ?
O7 Mo1 O1 Mo3 -10.04(18) 3_666 . . 3_666 ?
O7 Mo1 O2 Mo2 78.0(2) . . . 3_666 ?
O7 Mo1 O2 Mo2 4.25(19) 3_666 . . 3_666 ?
O7 Mo1 O14 Na1 113.4(5) . . . . ?
O3 Mo1 O1 Mo4 2.32(18) . . . 3_666 ?
O3 Mo1 O1 Mo3 -96.5(2) . . . 3_666 ?
O3 Mo1 O2 Mo2 12.4(7) . . . 3_666 ?
O3 Mo1 O14 Na1 -172.2(5) . . . . ?
O3 Mo4 O9 Mo3 86.1(2) 3_666 . . . ?
O2 Mo1 O1 Mo4 162.1(2) . . . 3_666 ?
O2 Mo1 O1 Mo3 63.3(2) . . . 3_666 ?
O2 Mo1 O14 Na1 10.5(5) . . . . ?
O13 Mo4 O9 Mo3 27.9(8) . . . . ?
O12 Mo4 O9 Mo3 -70.0(3) . . . . ?
O14 Mo1 O1 Mo4 -89.8(2) . . . 3_666 ?
O14 Mo1 O1 Mo3 171.4(2) . . . 3_666 ?
O14 Mo1 O2 Mo2 -175.7(2) . . . 3_666 ?
O15 C1 C2 O16 -0.5(9) . . . . ?
O15 C1 C2 O18 179.5(7) . . . . ?
O11 Mo4 O9 Mo3 -177.6(2) . . . . ?
O17 C1 C2 O16 -178.1(6) . . . . ?
O17 C1 C2 O18 1.9(11) . . . . ?
